data_1568808
loop_
_publ_author_name
'Yang, Eric S.'
'Combey, Emma'
'Goicoechea, Jose M.'

_publ_section_title
;
 Putting cyaphide in its place: determining the donor/acceptor properties
 of the \kC-cyaphido ligand
;
_journal_issue 17
_journal_name_full 'Chemical Science'
_journal_page_first 4627
_journal_page_last 4632
_journal_paper_doi 10.1039/D3SC01126G
_journal_volume 14
_journal_year 2023
_chemical_formula_moiety 'C32 H12 B F24, C34 H43 Co N3 O'
_chemical_formula_sum 'C66 H55 B Co F24 N3 O'
_chemical_formula_weight 1431.87
_chemical_name_systematic
;
 {[(NDipp)2(CMe)2(C5H3N)]Co(CO)}[BArF4]
;
_space_group_crystal_system monoclinic
_space_group_IT_number 14
_space_group_name_Hall '-P 2ybc'
_space_group_name_H-M_alt 'P 1 21/c 1'
_atom_sites_solution_hydrogens geom
_audit_creation_method SHELXL-2018/1
_audit_update_record
;
2023-02-17 deposited with the CCDC.	2023-04-06 downloaded from the CCDC.
;
_cell_angle_alpha 90
_cell_angle_beta 104.528(3)
_cell_angle_gamma 90
_cell_formula_units_Z 4
_cell_length_a 17.4943(5)
_cell_length_b 17.8665(6)
_cell_length_c 22.1081(6)
_cell_measurement_reflns_used 24708
_cell_measurement_temperature 150(2)
_cell_measurement_theta_max 28.5710
_cell_measurement_theta_min 3.5810
_cell_volume 6689.2(4)
_computing_cell_refinement 'CrysAlisPro 1.171.41.117a (Rigaku OD, 2021)'
_computing_data_collection 'CrysAlisPro 1.171.41.117a (Rigaku OD, 2021)'
_computing_data_reduction 'CrysAlisPro 1.171.41.117a (Rigaku OD, 2021)'
_computing_structure_refinement 'SHELXL-2018/1 (Sheldrick, 2018)'
_computing_structure_solution 'SUPERFLIP (Palatinus and Chapuis, 2007)'
_diffrn_ambient_temperature 150(2)
_diffrn_detector 'CCD plate'
_diffrn_detector_area_resol_mean 10.5035
_diffrn_detector_type Atlas
_diffrn_measured_fraction_theta_full 0.998
_diffrn_measured_fraction_theta_max 0.998
_diffrn_measurement_device 'four-circle diffractometer'
_diffrn_measurement_device_type 'SuperNova, Dual, Cu at home/near, Atlas'
_diffrn_measurement_method '\w scans'
_diffrn_radiation_type MoK\a
_diffrn_radiation_wavelength 0.71073
_diffrn_reflns_av_R_equivalents 0.0566
_diffrn_reflns_av_unetI/netI 0.0402
_diffrn_reflns_Laue_measured_fraction_full 0.998
_diffrn_reflns_Laue_measured_fraction_max 0.998
_diffrn_reflns_limit_h_max 22
_diffrn_reflns_limit_h_min -22
_diffrn_reflns_limit_k_max 23
_diffrn_reflns_limit_k_min -23
_diffrn_reflns_limit_l_max 28
_diffrn_reflns_limit_l_min -28
_diffrn_reflns_number 107320
_diffrn_reflns_point_group_measured_fraction_full 0.998
_diffrn_reflns_point_group_measured_fraction_max 0.998
_diffrn_reflns_theta_full 25.242
_diffrn_reflns_theta_max 27.499
_diffrn_reflns_theta_min 3.380
_diffrn_source 'micro-focus sealed X-ray tube'
_diffrn_source_type 'SuperNova (Mo) X-ray Source'
_exptl_absorpt_coefficient_mu 0.367
_exptl_absorpt_correction_T_max 1.00000
_exptl_absorpt_correction_T_min 0.87705
_exptl_absorpt_correction_type multi-scan
_exptl_absorpt_process_details
;
CrysAlisPro 1.171.41.117a (Rigaku Oxford Diffraction, 2021)
Empirical absorption correction using spherical harmonics,
implemented in SCALE3 ABSPACK scaling algorithm.
;
_exptl_crystal_colour green
_exptl_crystal_density_diffrn 1.422
_exptl_crystal_description block
_exptl_crystal_F_000 2912
_exptl_crystal_size_max 0.240
_exptl_crystal_size_mid 0.200
_exptl_crystal_size_min 0.140
_refine_diff_density_max 0.893
_refine_diff_density_min -0.723
_refine_diff_density_rms 0.067
_refine_ls_extinction_method none
_refine_ls_goodness_of_fit_ref 1.061
_refine_ls_hydrogen_treatment constr
_refine_ls_matrix_type full
_refine_ls_number_parameters 1007
_refine_ls_number_reflns 15340
_refine_ls_number_restraints 23
_refine_ls_restrained_S_all 1.069
_refine_ls_R_factor_all 0.0924
_refine_ls_R_factor_gt 0.0614
_refine_ls_shift/su_max 0.001
_refine_ls_shift/su_mean 0.000
_refine_ls_structure_factor_coef Fsqd
_refine_ls_weighting_details 'w=1/[\s^2^(Fo^2^)+(0.0624P)^2^+9.1555P] where P=(Fo^2^+2Fc^2^)/3'
_refine_ls_weighting_scheme calc
_refine_ls_wR_factor_gt 0.1531
_refine_ls_wR_factor_ref 0.1660
_reflns_Friedel_coverage 0.000
_reflns_number_gt 10951
_reflns_number_total 15340
_reflns_threshold_expression 'I > 2\s(I)'
_cod_data_source_file d3sc01126g3.cif
_cod_data_source_block EC034
_cod_depositor_comments 'Adding full bibliography for 1568803--1568814.cif.'
_cod_original_sg_symbol_H-M 'P 21/c'
_cod_database_code 1568808
_shelx_shelxl_version_number 2018/1
_shelx_space_group_comment
;
The symmetry employed for this shelxl refinement is uniquely defined
by the following loop, which should always be used as a source of
symmetry information in preference to the above space-group names.
They are only intended as comments.
;
_shelx_estimated_absorpt_t_min 0.917
_shelx_estimated_absorpt_t_max 0.950

loop_
_space_group_symop_operation_xyz
'x, y, z'
'-x, y+1/2, -z+1/2'
'-x, -y, -z'
'x, -y-1/2, z-1/2'

loop_
_atom_site_label
_atom_site_type_symbol
_atom_site_fract_x
_atom_site_fract_y
_atom_site_fract_z
_atom_site_U_iso_or_equiv
_atom_site_adp_type
_atom_site_occupancy
_atom_site_site_symmetry_order
_atom_site_calc_flag
_atom_site_refinement_flags_posn
_atom_site_refinement_flags_adp
_atom_site_refinement_flags_occupancy
_atom_site_disorder_assembly
_atom_site_disorder_group
Co1 Co 0.63483(2) 0.30598(2) 0.05846(2) 0.02593(10) Uani 1 1 d . . . . .
N1 N 0.62241(12) 0.29073(13) -0.02940(10) 0.0256(5) Uani 1 1 d . . . . .
N2 N 0.67103(12) 0.29707(13) 0.14765(10) 0.0257(5) Uani 1 1 d . . . . .
N3 N 0.70836(12) 0.23093(13) 0.06186(10) 0.0250(5) Uani 1 1 d . . . . .
C1 C 0.57124(18) 0.38407(18) 0.05444(13) 0.0341(6) Uani 1 1 d . . . . .
O1 O 0.53193(18) 0.43474(16) 0.05135(12) 0.0641(8) Uani 1 1 d . . . . .
C2 C 0.66684(15) 0.24017(15) -0.04564(12) 0.0264(6) Uani 1 1 d . . . . .
C3 C 0.71958(15) 0.20283(15) 0.00840(13) 0.0267(6) Uani 1 1 d . . . . .
C4 C 0.77520(16) 0.14705(17) 0.00998(15) 0.0338(6) Uani 1 1 d . . . . .
H4 H 0.783788 0.127061 -0.027583 0.041 Uiso 1 1 calc R U . . .
C5 C 0.81807(17) 0.12110(17) 0.06781(15) 0.0364(7) Uani 1 1 d . . . . .
H5 H 0.856497 0.082983 0.069895 0.044 Uiso 1 1 calc R U . . .
C6 C 0.80525(16) 0.15032(17) 0.12239(15) 0.0347(7) Uani 1 1 d . . . . .
H6 H 0.834319 0.132467 0.161964 0.042 Uiso 1 1 calc R U . . .
C7 C 0.74919(15) 0.20612(16) 0.11819(13) 0.0280(6) Uani 1 1 d . . . . .
C8 C 0.72514(15) 0.24631(16) 0.16801(13) 0.0286(6) Uani 1 1 d . . . . .
C9 C 0.66694(18) 0.21965(18) -0.11074(13) 0.0355(7) Uani 1 1 d . . . . .
H9A H 0.620402 0.241260 -0.139709 0.053 Uiso 1 1 calc R U . . .
H9B H 0.665597 0.165040 -0.115017 0.053 Uiso 1 1 calc R U . . .
H9C H 0.714871 0.239121 -0.120435 0.053 Uiso 1 1 calc R U . . .
C10 C 0.7620(2) 0.22942(19) 0.23495(13) 0.0400(7) Uani 1 1 d . . . . .
H10A H 0.816561 0.247688 0.246060 0.060 Uiso 1 1 calc R U . . .
H10B H 0.761677 0.175217 0.241667 0.060 Uiso 1 1 calc R U . . .
H10C H 0.732006 0.254247 0.261159 0.060 Uiso 1 1 calc R U . . .
C11 C 0.56607(17) 0.33231(16) -0.07671(12) 0.0298(6) Uani 1 1 d . . . . .
C12 C 0.48685(18) 0.3110(2) -0.08766(14) 0.0395(7) Uani 1 1 d . . . . .
C13 C 0.4322(2) 0.3532(3) -0.13095(18) 0.0638(12) Uani 1 1 d . . . . .
H13 H 0.377954 0.340021 -0.139971 0.077 Uiso 1 1 calc R U . . .
C14 C 0.4544(3) 0.4123(3) -0.16034(19) 0.0747(14) Uani 1 1 d . . . . .
H14 H 0.415649 0.440049 -0.189517 0.090 Uiso 1 1 calc R U . . .
C15 C 0.5330(3) 0.4329(2) -0.14850(17) 0.0663(13) Uani 1 1 d . . . . .
H15 H 0.547596 0.474533 -0.169927 0.080 Uiso 1 1 calc R U . . .
C16 C 0.5916(2) 0.39330(18) -0.10528(14) 0.0438(8) Uani 1 1 d . . . . .
C17 C 0.46202(18) 0.2454(2) -0.05452(16) 0.0478(8) Uani 1 1 d . . . . .
H17 H 0.499331 0.242434 -0.012141 0.057 Uiso 1 1 calc R U . . .
C18 C 0.3787(2) 0.2525(3) -0.0451(2) 0.0771(15) Uani 1 1 d . . . . .
H18A H 0.373932 0.300045 -0.024171 0.116 Uiso 1 1 calc R U . . .
H18B H 0.368582 0.210921 -0.019274 0.116 Uiso 1 1 calc R U . . .
H18C H 0.340109 0.251239 -0.085775 0.116 Uiso 1 1 calc R U . . .
C19 C 0.4698(3) 0.1721(3) -0.0885(3) 0.0778(14) Uani 1 1 d . . . . .
H19A H 0.435159 0.173812 -0.130881 0.117 Uiso 1 1 calc R U . . .
H19B H 0.454523 0.130049 -0.065645 0.117 Uiso 1 1 calc R U . . .
H19C H 0.524634 0.165730 -0.090766 0.117 Uiso 1 1 calc R U . . .
C20 C 0.6771(3) 0.4181(2) -0.08953(18) 0.0603(11) Uani 1 1 d . . . . .
H20 H 0.709743 0.374734 -0.069150 0.072 Uiso 1 1 calc R U . . .
C21 C 0.6898(6) 0.4804(5) -0.0430(4) 0.215(6) Uani 1 1 d . . . . .
H21A H 0.658411 0.523915 -0.061391 0.323 Uiso 1 1 calc R U . . .
H21B H 0.745880 0.493965 -0.031194 0.323 Uiso 1 1 calc R U . . .
H21C H 0.673510 0.464146 -0.005734 0.323 Uiso 1 1 calc R U . . .
C22 C 0.7061(4) 0.4396(4) -0.1458(3) 0.0961(18) Uani 1 1 d . . . . .
H22A H 0.679682 0.485671 -0.164144 0.144 Uiso 1 1 calc R U . . .
H22B H 0.694283 0.399300 -0.176824 0.144 Uiso 1 1 calc R U . . .
H22C H 0.763304 0.447948 -0.133141 0.144 Uiso 1 1 calc R U . . .
C23 C 0.64218(16) 0.34202(16) 0.19156(12) 0.0278(6) Uani 1 1 d . . . . .
C24 C 0.56795(17) 0.32476(18) 0.20108(13) 0.0340(6) Uani 1 1 d . . . . .
C25 C 0.54032(19) 0.3695(2) 0.24241(14) 0.0402(7) Uani 1 1 d . . . . .
H25 H 0.490237 0.358957 0.249841 0.048 Uiso 1 1 calc R U . . .
C26 C 0.5838(2) 0.42871(19) 0.27284(14) 0.0410(7) Uani 1 1 d . . . . .
H26 H 0.563852 0.458331 0.301137 0.049 Uiso 1 1 calc R U . . .
C27 C 0.65690(19) 0.44509(18) 0.26211(14) 0.0379(7) Uani 1 1 d . . . . .
H27 H 0.686736 0.485865 0.283472 0.045 Uiso 1 1 calc R U . . .
C28 C 0.68715(16) 0.40293(16) 0.22070(13) 0.0310(6) Uani 1 1 d . . . . .
C29 C 0.51927(19) 0.2591(2) 0.16897(15) 0.0432(8) Uani 1 1 d . . . . .
H29 H 0.547696 0.236252 0.139515 0.052 Uiso 1 1 calc R U . . .
C30 C 0.4380(2) 0.2845(3) 0.13081(19) 0.0629(11) Uani 1 1 d . . . . .
H30A H 0.409046 0.307446 0.158652 0.094 Uiso 1 1 calc R U . . .
H30B H 0.408474 0.241181 0.109837 0.094 Uiso 1 1 calc R U . . .
H30C H 0.444409 0.321141 0.099464 0.094 Uiso 1 1 calc R U . . .
C31 C 0.5114(2) 0.1995(2) 0.21625(19) 0.0540(9) Uani 1 1 d . . . . .
H31A H 0.564098 0.182999 0.239354 0.081 Uiso 1 1 calc R U . . .
H31B H 0.481901 0.156693 0.194341 0.081 Uiso 1 1 calc R U . . .
H31C H 0.483257 0.220389 0.245493 0.081 Uiso 1 1 calc R U . . .
C32 C 0.76501(17) 0.42487(18) 0.20690(16) 0.0402(7) Uani 1 1 d . . . . .
H32 H 0.781234 0.383141 0.182656 0.048 Uiso 1 1 calc R U . . .
C33 C 0.7553(3) 0.4948(3) 0.1666(2) 0.0730(13) Uani 1 1 d . . . . .
H33A H 0.714448 0.486233 0.127914 0.109 Uiso 1 1 calc R U . . .
H33B H 0.805449 0.506493 0.156593 0.109 Uiso 1 1 calc R U . . .
H33C H 0.739745 0.536812 0.189447 0.109 Uiso 1 1 calc R U . . .
C34 C 0.8303(2) 0.4357(3) 0.2662(2) 0.0734(13) Uani 1 1 d . . . . .
H34A H 0.817201 0.478119 0.289848 0.110 Uiso 1 1 calc R U . . .
H34B H 0.880223 0.445725 0.255198 0.110 Uiso 1 1 calc R U . . .
H34C H 0.835557 0.390280 0.291737 0.110 Uiso 1 1 calc R U . . .
B101 B 0.87969(16) 0.89062(17) 0.14648(13) 0.0239(6) Uani 1 1 d . . . . .
C101 C 0.90910(15) 0.82430(15) 0.10685(12) 0.0243(5) Uani 1 1 d . . . . .
C102 C 0.85655(16) 0.77192(16) 0.07207(13) 0.0304(6) Uani 1 1 d . . . . .
H102 H 0.801656 0.777927 0.068576 0.037 Uiso 1 1 calc R U . . .
C103 C 0.88148(18) 0.71156(17) 0.04251(14) 0.0360(7) Uani 1 1 d . . . . .
C104 C 0.96071(18) 0.70020(18) 0.04686(14) 0.0362(7) Uani 1 1 d . . . . .
H104 H 0.977992 0.659032 0.026532 0.043 Uiso 1 1 calc R U . . .
C105 C 1.01418(16) 0.75038(17) 0.08159(13) 0.0305(6) Uani 1 1 d . . . . .
C106 C 0.98910(15) 0.81019(16) 0.11146(12) 0.0267(5) Uani 1 1 d . . . . .
H106 H 1.027521 0.842838 0.135950 0.032 Uiso 1 1 calc R U . . .
C107 C 0.8217(2) 0.6573(2) 0.0072(2) 0.0558(10) Uani 1 1 d . . . . .
C108 C 1.10016(18) 0.7387(2) 0.08704(15) 0.0400(7) Uani 1 1 d . . . . .
C109 C 0.87771(15) 0.85196(15) 0.21302(12) 0.0255(5) Uani 1 1 d . . . . .
C110 C 0.81153(16) 0.81508(17) 0.22278(13) 0.0301(6) Uani 1 1 d . . . . .
H110 H 0.764531 0.814293 0.190002 0.036 Uiso 1 1 calc R U . . .
C111 C 0.81189(17) 0.77941(17) 0.27878(13) 0.0330(6) Uani 1 1 d . . . . .
C112 C 0.87964(17) 0.77900(17) 0.32757(13) 0.0330(6) Uani 1 1 d . . . . .
H112 H 0.879759 0.756185 0.366405 0.040 Uiso 1 1 calc R U . . .
C113 C 0.94682(17) 0.81257(17) 0.31826(13) 0.0317(6) Uani 1 1 d . . . . .
C114 C 0.94598(16) 0.84732(16) 0.26214(13) 0.0283(6) Uani 1 1 d . . . . .
H114 H 0.993483 0.868834 0.256741 0.034 Uiso 1 1 calc R U . . .
C115 C 0.7397(2) 0.7385(2) 0.28484(17) 0.0513(9) Uani 1 1 d . . . . .
C116 C 1.0208(2) 0.8115(2) 0.36954(16) 0.0468(8) Uani 1 1 d . . . . .
C117 C 0.79324(15) 0.92493(15) 0.10961(12) 0.0252(5) Uani 1 1 d . . . . .
C118 C 0.76735(16) 0.92767(16) 0.04433(12) 0.0288(6) Uani 1 1 d . . . . .
H118 H 0.798926 0.905305 0.020025 0.035 Uiso 1 1 calc R U . . .
C119 C 0.69679(16) 0.96214(17) 0.01397(13) 0.0336(6) Uani 1 1 d . U . . .
C120 C 0.64901(16) 0.99551(17) 0.04739(14) 0.0360(7) Uani 1 1 d . . . . .
H120 H 0.600488 1.018353 0.026608 0.043 Uiso 1 1 calc R U . . .
C121 C 0.67357(16) 0.99474(17) 0.11149(15) 0.0349(7) Uani 1 1 d . . . . .
C122 C 0.74385(15) 0.96032(16) 0.14209(13) 0.0296(6) Uani 1 1 d . . . . .
H122 H 0.759023 0.960744 0.186471 0.036 Uiso 1 1 calc R U . . .
C123 C 0.6719(2) 0.9625(2) -0.05534(17) 0.0525(9) Uani 1 1 d . U . . .
C124 C 0.62381(19) 1.0304(2) 0.14929(18) 0.0505(9) Uani 1 1 d . . . . .
C125 C 0.93936(14) 0.96341(15) 0.15804(12) 0.0240(5) Uani 1 1 d . . . . .
C126 C 0.98093(15) 0.98608(15) 0.11463(12) 0.0257(5) Uani 1 1 d . . . . .
H126 H 0.975651 0.957753 0.077442 0.031 Uiso 1 1 calc R U . . .
C127 C 1.02959(16) 1.04864(16) 0.12423(13) 0.0282(6) Uani 1 1 d . . . . .
C128 C 1.03892(16) 1.09180(16) 0.17756(13) 0.0303(6) Uani 1 1 d . . . . .
H128 H 1.072787 1.134193 0.184324 0.036 Uiso 1 1 calc R U . . .
C129 C 0.99764(16) 1.07154(16) 0.22067(13) 0.0289(6) Uani 1 1 d . . . . .
C130 C 0.94862(15) 1.00922(16) 0.21078(12) 0.0283(6) Uani 1 1 d . . . . .
H130 H 0.920282 0.997206 0.240946 0.034 Uiso 1 1 calc R U . . .
C131 C 1.0711(2) 1.07012(19) 0.07528(16) 0.0417(7) Uani 1 1 d . . . . .
C132 C 1.0055(2) 1.11799(19) 0.27823(15) 0.0414(7) Uani 1 1 d . . . . .
F1 F 1.14579(17) 0.8008(3) 0.1108(3) 0.0686(19) Uani 0.718(10) 1 d . . P A 1
F2 F 1.1339(2) 0.6863(3) 0.1283(2) 0.0685(17) Uani 0.718(10) 1 d . . P A 1
F3 F 1.12009(19) 0.7237(3) 0.03610(15) 0.0500(13) Uani 0.718(10) 1 d . . P A 1
F1A F 1.1196(7) 0.7820(15) 0.0477(10) 0.142(11) Uani 0.282(10) 1 d . . P A 2
F2A F 1.1379(5) 0.7408(12) 0.1367(4) 0.080(7) Uani 0.282(10) 1 d . . P A 2
F3A F 1.1077(6) 0.6672(10) 0.0625(12) 0.151(11) Uani 0.282(10) 1 d . . P A 2
F4 F 0.7960(12) 0.6098(12) 0.0429(6) 0.106(5) Uani 0.57(4) 1 d . . P B 1
F5 F 0.8431(7) 0.6203(9) -0.0362(5) 0.083(4) Uani 0.57(4) 1 d . . P B 1
F6 F 0.7559(7) 0.6897(8) -0.0266(8) 0.080(4) Uani 0.57(4) 1 d . . P B 1
F4A F 0.7802(8) 0.6293(11) 0.0430(9) 0.075(4) Uani 0.43(4) 1 d . . P B 2
F5A F 0.8572(11) 0.5970(16) -0.010(2) 0.144(10) Uani 0.43(4) 1 d . . P B 2
F6A F 0.7709(16) 0.6911(13) -0.0382(11) 0.122(8) Uani 0.43(4) 1 d . . P B 2
F7 F 1.08579(14) 0.8138(2) 0.34969(12) 0.0835(12) Uani 0.914(4) 1 d . . P C 1
F8 F 1.0250(2) 0.8695(2) 0.40857(15) 0.0943(12) Uani 0.914(4) 1 d . . P C 1
F9 F 1.02719(16) 0.75239(19) 0.40657(13) 0.0770(10) Uani 0.914(4) 1 d . . P C 1
F7A F 1.0633(15) 0.876(3) 0.3674(15) 0.0835(12) Uani 0.086(4) 1 d . . P C 2
F8A F 1.016(2) 0.808(3) 0.4201(17) 0.0943(12) Uani 0.086(4) 1 d . . P C 2
F9A F 1.0657(19) 0.7580(19) 0.3537(14) 0.0770(10) Uani 0.086(4) 1 d . . P C 2
F10 F 0.67378(12) 0.77131(18) 0.25474(12) 0.0854(9) Uani 1 1 d . . . . .
F11 F 0.73697(13) 0.72840(16) 0.34361(10) 0.0683(7) Uani 1 1 d . . . . .
F12 F 0.73604(18) 0.66892(17) 0.26001(16) 0.0945(10) Uani 1 1 d . . . . .
F13 F 0.72243(19) 0.9948(2) -0.08203(12) 0.0797(11) Uani 0.789(4) 1 d . . P D 1
F14 F 0.6058(3) 0.9988(5) -0.07908(17) 0.138(3) Uani 0.789(4) 1 d . U P D 1
F15 F 0.6656(5) 0.8968(2) -0.08051(16) 0.165(3) Uani 0.789(4) 1 d . . P D 1
F13A F 0.6463(10) 1.0275(10) -0.0765(5) 0.0797(11) Uani 0.211(4) 1 d . . P D 2
F14A F 0.6029(9) 0.9236(18) -0.0742(7) 0.138(3) Uani 0.211(4) 1 d . U P D 2
F15A F 0.7113(19) 0.9252(10) -0.0820(7) 0.165(3) Uani 0.211(4) 1 d . . P D 2
F16 F 0.6651(8) 1.0685(11) 0.1972(7) 0.097(5) Uani 0.44(3) 1 d . . P E 1
F17 F 0.5847(13) 1.0909(7) 0.1141(5) 0.082(4) Uani 0.44(3) 1 d . . P E 1
F18 F 0.5739(10) 0.9926(7) 0.1612(11) 0.079(5) Uani 0.44(3) 1 d . . P E 1
F16A F 0.6592(7) 1.0820(6) 0.1867(7) 0.078(4) Uani 0.56(3) 1 d . . P E 2
F17A F 0.5540(6) 1.0515(15) 0.1199(5) 0.115(7) Uani 0.56(3) 1 d . . P E 2
F18A F 0.6070(11) 0.9789(5) 0.1940(8) 0.085(3) Uani 0.56(3) 1 d . . P E 2
F19 F 1.09501(12) 1.01115(12) 0.04781(10) 0.0528(5) Uani 1 1 d . . . . .
F20 F 1.13397(15) 1.11292(15) 0.09727(11) 0.0761(8) Uani 1 1 d . . . . .
F21 F 1.02366(16) 1.10873(13) 0.02843(10) 0.0667(6) Uani 1 1 d . . . . .
F22 F 1.0696(6) 1.1586(6) 0.2915(5) 0.079(3) Uani 0.59(3) 1 d . . P F 1
F23 F 0.9475(8) 1.1617(12) 0.2730(7) 0.130(6) Uani 0.59(3) 1 d . . P F 1
F24 F 1.0133(9) 1.0748(6) 0.3278(3) 0.083(3) Uani 0.59(3) 1 d . . P F 1
F22A F 1.0751(6) 1.1419(12) 0.3028(9) 0.109(7) Uani 0.41(3) 1 d . . P F 2
F23A F 0.9646(11) 1.1828(7) 0.2679(8) 0.082(5) Uani 0.41(3) 1 d . . P F 2
F24A F 0.974(2) 1.0915(12) 0.3204(11) 0.135(9) Uani 0.41(3) 1 d . . P F 2

loop_
_atom_site_aniso_label
_atom_site_aniso_U_11
_atom_site_aniso_U_22
_atom_site_aniso_U_33
_atom_site_aniso_U_23
_atom_site_aniso_U_13
_atom_site_aniso_U_12
Co1 0.02422(18) 0.0295(2) 0.02224(18) 0.00039(14) 0.00244(13) 0.00572(15)
N1 0.0224(10) 0.0271(12) 0.0256(11) 0.0000(9) 0.0027(9) -0.0015(9)
N2 0.0217(10) 0.0312(12) 0.0231(10) 0.0010(9) 0.0031(8) 0.0005(9)
N3 0.0183(10) 0.0274(12) 0.0288(11) 0.0002(9) 0.0047(9) 0.0004(9)
C1 0.0377(15) 0.0378(17) 0.0256(14) 0.0001(12) 0.0054(12) 0.0091(14)
O1 0.0805(19) 0.0617(18) 0.0485(15) 0.0038(12) 0.0131(13) 0.0399(16)
C2 0.0222(12) 0.0274(14) 0.0298(13) -0.0034(11) 0.0070(10) -0.0045(11)
C3 0.0205(12) 0.0279(14) 0.0320(14) 0.0010(11) 0.0072(10) -0.0023(10)
C4 0.0284(14) 0.0309(15) 0.0432(16) -0.0025(13) 0.0110(12) 0.0022(12)
C5 0.0258(14) 0.0300(15) 0.0522(18) 0.0024(13) 0.0072(13) 0.0062(12)
C6 0.0254(13) 0.0322(16) 0.0424(16) 0.0072(13) 0.0008(12) 0.0046(12)
C7 0.0215(12) 0.0304(15) 0.0303(13) 0.0065(11) 0.0030(10) -0.0014(11)
C8 0.0240(13) 0.0295(14) 0.0288(13) 0.0037(11) 0.0004(11) -0.0016(11)
C9 0.0348(15) 0.0408(17) 0.0313(15) -0.0061(13) 0.0090(12) 0.0011(13)
C10 0.0467(18) 0.0398(18) 0.0279(14) 0.0051(13) -0.0013(13) 0.0093(15)
C11 0.0358(15) 0.0282(14) 0.0224(12) -0.0017(11) 0.0018(11) 0.0079(12)
C12 0.0322(15) 0.053(2) 0.0288(14) -0.0051(14) -0.0003(12) 0.0100(14)
C13 0.047(2) 0.094(3) 0.044(2) -0.001(2) -0.0031(16) 0.031(2)
C14 0.082(3) 0.087(3) 0.048(2) 0.014(2) 0.003(2) 0.050(3)
C15 0.122(4) 0.039(2) 0.0395(19) 0.0116(16) 0.023(2) 0.027(2)
C16 0.070(2) 0.0306(16) 0.0302(15) -0.0001(12) 0.0119(15) 0.0019(16)
C17 0.0279(15) 0.065(2) 0.0467(19) -0.0040(17) 0.0031(14) -0.0091(15)
C18 0.0337(19) 0.132(5) 0.066(3) -0.006(3) 0.0120(18) -0.008(2)
C19 0.073(3) 0.066(3) 0.105(4) -0.022(3) 0.042(3) -0.033(2)
C20 0.090(3) 0.041(2) 0.052(2) -0.0003(17) 0.023(2) -0.027(2)
C21 0.247(10) 0.242(10) 0.222(9) -0.188(8) 0.177(8) -0.208(9)
C22 0.107(4) 0.109(4) 0.088(4) 0.039(3) 0.054(3) 0.020(4)
C23 0.0267(13) 0.0322(15) 0.0215(12) 0.0016(11) 0.0007(10) 0.0040(11)
C24 0.0313(14) 0.0441(18) 0.0256(13) 0.0025(12) 0.0055(11) 0.0008(13)
C25 0.0363(16) 0.055(2) 0.0315(15) 0.0053(14) 0.0130(13) 0.0059(15)
C26 0.0502(18) 0.0458(19) 0.0274(14) 0.0001(13) 0.0102(13) 0.0148(16)
C27 0.0442(17) 0.0334(16) 0.0301(15) -0.0022(12) -0.0020(13) 0.0076(14)
C28 0.0281(13) 0.0330(15) 0.0264(13) 0.0014(11) -0.0032(11) 0.0032(12)
C29 0.0358(16) 0.057(2) 0.0407(17) -0.0109(15) 0.0175(14) -0.0148(15)
C30 0.042(2) 0.088(3) 0.054(2) 0.006(2) 0.0037(17) -0.024(2)
C31 0.055(2) 0.048(2) 0.063(2) -0.0031(18) 0.0228(18) -0.0085(18)
C32 0.0299(15) 0.0365(17) 0.0511(19) -0.0089(14) 0.0048(13) -0.0037(13)
C33 0.050(2) 0.087(3) 0.083(3) 0.030(3) 0.020(2) -0.007(2)
C34 0.038(2) 0.087(3) 0.081(3) 0.003(3) -0.011(2) -0.012(2)
B101 0.0180(13) 0.0272(15) 0.0256(14) 0.0003(12) 0.0039(11) -0.0006(11)
C101 0.0249(12) 0.0254(13) 0.0225(12) 0.0056(10) 0.0056(10) -0.0018(10)
C102 0.0242(13) 0.0322(15) 0.0355(15) -0.0011(12) 0.0087(11) -0.0025(11)
C103 0.0369(16) 0.0350(17) 0.0377(16) -0.0049(13) 0.0120(13) -0.0063(13)
C104 0.0411(16) 0.0365(17) 0.0348(15) -0.0045(13) 0.0163(13) 0.0019(13)
C105 0.0299(14) 0.0356(16) 0.0274(13) 0.0055(12) 0.0098(11) 0.0038(12)
C106 0.0251(13) 0.0296(14) 0.0241(12) 0.0037(11) 0.0035(10) 0.0003(11)
C107 0.050(2) 0.050(2) 0.070(3) -0.024(2) 0.021(2) -0.0156(18)
C108 0.0350(16) 0.049(2) 0.0387(17) 0.0012(14) 0.0140(14) 0.0072(14)
C109 0.0238(12) 0.0269(14) 0.0259(13) -0.0007(10) 0.0062(10) 0.0016(11)
C110 0.0242(13) 0.0383(16) 0.0275(13) 0.0041(12) 0.0058(11) 0.0025(12)
C111 0.0304(14) 0.0366(16) 0.0341(15) 0.0038(12) 0.0119(12) 0.0017(12)
C112 0.0375(15) 0.0375(16) 0.0251(13) 0.0058(12) 0.0097(12) 0.0045(13)
C113 0.0330(14) 0.0327(15) 0.0276(13) 0.0022(12) 0.0046(11) 0.0034(12)
C114 0.0242(13) 0.0276(14) 0.0322(14) 0.0010(11) 0.0057(11) -0.0010(11)
C115 0.0410(18) 0.067(3) 0.049(2) 0.0210(18) 0.0159(16) -0.0004(17)
C116 0.0438(18) 0.055(2) 0.0349(17) 0.0100(16) -0.0023(14) -0.0009(17)
C117 0.0213(12) 0.0237(13) 0.0291(13) 0.0022(10) 0.0036(10) -0.0019(10)
C118 0.0253(13) 0.0315(15) 0.0287(13) 0.0009(11) 0.0053(11) -0.0014(11)
C119 0.0278(14) 0.0357(16) 0.0338(15) 0.0078(12) 0.0014(12) -0.0027(12)
C120 0.0226(13) 0.0340(16) 0.0453(17) 0.0046(13) -0.0026(12) 0.0016(12)
C121 0.0234(13) 0.0320(16) 0.0479(17) -0.0063(13) 0.0066(12) -0.0002(12)
C122 0.0244(13) 0.0339(15) 0.0298(14) -0.0025(11) 0.0054(11) -0.0015(11)
C123 0.048(2) 0.062(2) 0.0363(18) 0.0063(18) -0.0100(16) 0.0088(18)
C124 0.0298(16) 0.057(2) 0.063(2) -0.0155(18) 0.0082(16) 0.0082(16)
C125 0.0193(11) 0.0269(14) 0.0238(12) 0.0020(10) 0.0018(10) 0.0028(10)
C126 0.0245(12) 0.0254(14) 0.0247(12) -0.0006(10) 0.0016(10) 0.0013(11)
C127 0.0266(13) 0.0281(14) 0.0298(13) -0.0001(11) 0.0069(11) -0.0012(11)
C128 0.0298(14) 0.0259(14) 0.0335(14) -0.0020(11) 0.0048(11) -0.0031(11)
C129 0.0292(13) 0.0277(14) 0.0279(13) -0.0018(11) 0.0039(11) 0.0039(11)
C130 0.0253(13) 0.0312(15) 0.0278(13) 0.0036(11) 0.0056(11) 0.0031(11)
C131 0.0471(18) 0.0382(18) 0.0452(18) -0.0094(14) 0.0220(15) -0.0157(15)
C132 0.0486(19) 0.0386(18) 0.0365(16) -0.0086(14) 0.0096(15) -0.0030(15)
F1 0.0280(16) 0.073(3) 0.109(4) -0.043(3) 0.024(2) -0.0133(16)
F2 0.0416(19) 0.096(4) 0.069(3) 0.038(3) 0.0158(19) 0.028(2)
F3 0.0319(16) 0.092(3) 0.0285(16) -0.0125(18) 0.0127(11) 0.004(2)
F1A 0.040(6) 0.23(2) 0.170(19) 0.146(19) 0.052(9) 0.032(10)
F2A 0.021(4) 0.19(2) 0.020(4) -0.007(7) -0.009(3) 0.017(8)
F3A 0.029(5) 0.120(13) 0.29(3) -0.124(15) 0.022(9) 0.007(6)
F4 0.169(11) 0.063(7) 0.077(5) -0.005(4) 0.015(6) -0.068(7)
F5 0.059(5) 0.103(8) 0.091(6) -0.075(5) 0.027(4) -0.018(4)
F6 0.046(4) 0.080(6) 0.103(9) -0.036(6) -0.002(4) -0.011(4)
F4A 0.055(5) 0.053(7) 0.128(10) -0.029(6) 0.044(5) -0.040(4)
F5A 0.054(6) 0.086(11) 0.28(2) -0.132(14) 0.017(12) -0.010(7)
F6A 0.132(15) 0.135(13) 0.062(7) 0.004(7) -0.046(9) -0.077(12)
F7 0.0289(12) 0.156(4) 0.0578(16) 0.0402(19) -0.0037(11) 0.0045(16)
F8 0.091(2) 0.088(2) 0.074(2) -0.0323(18) -0.0361(17) 0.0050(19)
F9 0.0696(17) 0.079(2) 0.0614(16) 0.0398(15) -0.0236(13) -0.0096(15)
F7A 0.0289(12) 0.156(4) 0.0578(16) 0.0402(19) -0.0037(11) 0.0045(16)
F8A 0.091(2) 0.088(2) 0.074(2) -0.0323(18) -0.0361(17) 0.0050(19)
F9A 0.0696(17) 0.079(2) 0.0614(16) 0.0398(15) -0.0236(13) -0.0096(15)
F10 0.0324(11) 0.136(2) 0.0865(17) 0.0578(17) 0.0121(11) -0.0074(13)
F11 0.0521(12) 0.1038(19) 0.0565(13) 0.0329(13) 0.0278(10) -0.0049(13)
F12 0.092(2) 0.0772(19) 0.125(2) -0.0176(17) 0.0491(19) -0.0476(16)
F13 0.077(2) 0.133(3) 0.0293(13) 0.0028(15) 0.0120(13) -0.035(2)
F14 0.0587(19) 0.291(8) 0.0547(19) 0.058(3) -0.0020(16) 0.076(4)
F15 0.353(10) 0.061(3) 0.0363(16) -0.0044(16) -0.036(3) -0.086(3)
F13A 0.077(2) 0.133(3) 0.0293(13) 0.0028(15) 0.0120(13) -0.035(2)
F14A 0.0587(19) 0.291(8) 0.0547(19) 0.058(3) -0.0020(16) 0.076(4)
F15A 0.353(10) 0.061(3) 0.0363(16) -0.0044(16) -0.036(3) -0.086(3)
F16 0.046(5) 0.178(14) 0.060(5) -0.063(7) 0.001(4) 0.029(7)
F17 0.083(9) 0.074(7) 0.097(5) 0.008(4) 0.036(6) 0.059(5)
F18 0.069(8) 0.062(6) 0.133(12) -0.015(7) 0.074(8) -0.012(5)
F16A 0.085(7) 0.047(4) 0.122(8) -0.044(4) 0.065(6) -0.030(4)
F17A 0.039(4) 0.209(18) 0.090(6) -0.040(9) 0.000(3) 0.059(7)
F18A 0.102(7) 0.065(4) 0.118(8) -0.004(5) 0.086(7) 0.004(5)
F19 0.0590(12) 0.0505(12) 0.0615(12) -0.0128(10) 0.0387(10) -0.0105(10)
F20 0.0791(16) 0.0893(18) 0.0763(15) -0.0396(13) 0.0502(13) -0.0584(14)
F21 0.1009(18) 0.0582(14) 0.0498(12) 0.0204(10) 0.0356(12) 0.0065(13)
F22 0.108(7) 0.084(4) 0.052(4) -0.039(3) 0.032(4) -0.068(5)
F23 0.063(4) 0.176(12) 0.120(9) -0.114(9) -0.032(4) 0.071(7)
F24 0.178(9) 0.049(4) 0.021(3) -0.010(2) 0.023(4) -0.019(5)
F22A 0.044(5) 0.174(14) 0.084(8) -0.084(8) -0.028(5) 0.041(8)
F23A 0.133(14) 0.042(5) 0.062(6) -0.022(4) 0.008(7) 0.017(5)
F24A 0.28(2) 0.067(10) 0.116(11) -0.054(8) 0.152(14) -0.072(12)

loop_
_atom_type_symbol
_atom_type_description
_atom_type_scat_dispersion_real
_atom_type_scat_dispersion_imag
_atom_type_scat_source
C C 0.0033 0.0016 'International Tables Vol C Tables 4.2.6.8 and 6.1.1.4'
H H 0.0000 0.0000 'International Tables Vol C Tables 4.2.6.8 and 6.1.1.4'
B B 0.0013 0.0007 'International Tables Vol C Tables 4.2.6.8 and 6.1.1.4'
N N 0.0061 0.0033 'International Tables Vol C Tables 4.2.6.8 and 6.1.1.4'
F F 0.0171 0.0103 'International Tables Vol C Tables 4.2.6.8 and 6.1.1.4'
Co Co 0.3494 0.9721 'International Tables Vol C Tables 4.2.6.8 and 6.1.1.4'
O O 0.0106 0.0060 'International Tables Vol C Tables 4.2.6.8 and 6.1.1.4'

loop_
_geom_angle_atom_site_label_1
_geom_angle_atom_site_label_2
_geom_angle_atom_site_label_3
_geom_angle
_geom_angle_site_symmetry_1
_geom_angle_site_symmetry_3
_geom_angle_publ_flag
C1 Co1 N3 174.59(13) . . ?
C1 Co1 N1 98.67(11) . . ?
N3 Co1 N1 80.73(9) . . ?
C1 Co1 N2 99.09(11) . . ?
N3 Co1 N2 81.43(10) . . ?
N1 Co1 N2 162.17(10) . . ?
C2 N1 C11 120.2(2) . . ?
C2 N1 Co1 117.04(18) . . ?
C11 N1 Co1 122.79(17) . . ?
C8 N2 C23 120.0(2) . . ?
C8 N2 Co1 115.79(19) . . ?
C23 N2 Co1 124.26(17) . . ?
C3 N3 C7 122.0(2) . . ?
C3 N3 Co1 119.32(18) . . ?
C7 N3 Co1 118.65(19) . . ?
O1 C1 Co1 178.4(3) . . ?
N1 C2 C3 112.8(2) . . ?
N1 C2 C9 125.8(3) . . ?
C3 C2 C9 121.4(2) . . ?
N3 C3 C4 120.2(3) . . ?
N3 C3 C2 110.1(2) . . ?
C4 C3 C2 129.7(3) . . ?
C3 C4 C5 118.4(3) . . ?
C3 C4 H4 120.8 . . ?
C5 C4 H4 120.8 . . ?
C6 C5 C4 120.6(3) . . ?
C6 C5 H5 119.7 . . ?
C4 C5 H5 119.7 . . ?
C5 C6 C7 118.7(3) . . ?
C5 C6 H6 120.7 . . ?
C7 C6 H6 120.7 . . ?
N3 C7 C6 120.1(3) . . ?
N3 C7 C8 110.4(2) . . ?
C6 C7 C8 129.5(3) . . ?
N2 C8 C7 113.7(2) . . ?
N2 C8 C10 125.3(3) . . ?
C7 C8 C10 121.0(2) . . ?
C2 C9 H9A 109.5 . . ?
C2 C9 H9B 109.5 . . ?
H9A C9 H9B 109.5 . . ?
C2 C9 H9C 109.5 . . ?
H9A C9 H9C 109.5 . . ?
H9B C9 H9C 109.5 . . ?
C8 C10 H10A 109.5 . . ?
C8 C10 H10B 109.5 . . ?
H10A C10 H10B 109.5 . . ?
C8 C10 H10C 109.5 . . ?
H10A C10 H10C 109.5 . . ?
H10B C10 H10C 109.5 . . ?
C16 C11 C12 123.6(3) . . ?
C16 C11 N1 119.5(3) . . ?
C12 C11 N1 116.8(3) . . ?
C13 C12 C11 116.8(3) . . ?
C13 C12 C17 121.7(3) . . ?
C11 C12 C17 121.5(3) . . ?
C14 C13 C12 121.7(4) . . ?
C14 C13 H13 119.1 . . ?
C12 C13 H13 119.1 . . ?
C13 C14 C15 120.7(4) . . ?
C13 C14 H14 119.7 . . ?
C15 C14 H14 119.7 . . ?
C14 C15 C16 121.0(4) . . ?
C14 C15 H15 119.5 . . ?
C16 C15 H15 119.5 . . ?
C11 C16 C15 116.2(4) . . ?
C11 C16 C20 122.5(3) . . ?
C15 C16 C20 121.3(4) . . ?
C12 C17 C18 113.8(4) . . ?
C12 C17 C19 110.8(3) . . ?
C18 C17 C19 110.1(3) . . ?
C12 C17 H17 107.3 . . ?
C18 C17 H17 107.3 . . ?
C19 C17 H17 107.3 . . ?
C17 C18 H18A 109.5 . . ?
C17 C18 H18B 109.5 . . ?
H18A C18 H18B 109.5 . . ?
C17 C18 H18C 109.5 . . ?
H18A C18 H18C 109.5 . . ?
H18B C18 H18C 109.5 . . ?
C17 C19 H19A 109.5 . . ?
C17 C19 H19B 109.5 . . ?
H19A C19 H19B 109.5 . . ?
C17 C19 H19C 109.5 . . ?
H19A C19 H19C 109.5 . . ?
H19B C19 H19C 109.5 . . ?
C21 C20 C22 110.8(5) . . ?
C21 C20 C16 110.1(4) . . ?
C22 C20 C16 113.7(4) . . ?
C21 C20 H20 107.3 . . ?
C22 C20 H20 107.3 . . ?
C16 C20 H20 107.3 . . ?
C20 C21 H21A 109.5 . . ?
C20 C21 H21B 109.5 . . ?
H21A C21 H21B 109.5 . . ?
C20 C21 H21C 109.5 . . ?
H21A C21 H21C 109.5 . . ?
H21B C21 H21C 109.5 . . ?
C20 C22 H22A 109.5 . . ?
C20 C22 H22B 109.5 . . ?
H22A C22 H22B 109.5 . . ?
C20 C22 H22C 109.5 . . ?
H22A C22 H22C 109.5 . . ?
H22B C22 H22C 109.5 . . ?
C24 C23 C28 122.4(3) . . ?
C24 C23 N2 118.1(2) . . ?
C28 C23 N2 119.3(2) . . ?
C25 C24 C23 117.4(3) . . ?
C25 C24 C29 120.4(3) . . ?
C23 C24 C29 122.2(3) . . ?
C26 C25 C24 121.6(3) . . ?
C26 C25 H25 119.2 . . ?
C24 C25 H25 119.2 . . ?
C25 C26 C27 119.9(3) . . ?
C25 C26 H26 120.1 . . ?
C27 C26 H26 120.1 . . ?
C28 C27 C26 121.2(3) . . ?
C28 C27 H27 119.4 . . ?
C26 C27 H27 119.4 . . ?
C27 C28 C23 117.5(3) . . ?
C27 C28 C32 120.1(3) . . ?
C23 C28 C32 122.4(3) . . ?
C24 C29 C31 110.9(3) . . ?
C24 C29 C30 111.3(3) . . ?
C31 C29 C30 110.8(3) . . ?
C24 C29 H29 107.9 . . ?
C31 C29 H29 107.9 . . ?
C30 C29 H29 107.9 . . ?
C29 C30 H30A 109.5 . . ?
C29 C30 H30B 109.5 . . ?
H30A C30 H30B 109.5 . . ?
C29 C30 H30C 109.5 . . ?
H30A C30 H30C 109.5 . . ?
H30B C30 H30C 109.5 . . ?
C29 C31 H31A 109.5 . . ?
C29 C31 H31B 109.5 . . ?
H31A C31 H31B 109.5 . . ?
C29 C31 H31C 109.5 . . ?
H31A C31 H31C 109.5 . . ?
H31B C31 H31C 109.5 . . ?
C33 C32 C34 110.5(3) . . ?
C33 C32 C28 110.8(3) . . ?
C34 C32 C28 112.2(3) . . ?
C33 C32 H32 107.7 . . ?
C34 C32 H32 107.7 . . ?
C28 C32 H32 107.7 . . ?
C32 C33 H33A 109.5 . . ?
C32 C33 H33B 109.5 . . ?
H33A C33 H33B 109.5 . . ?
C32 C33 H33C 109.5 . . ?
H33A C33 H33C 109.5 . . ?
H33B C33 H33C 109.5 . . ?
C32 C34 H34A 109.5 . . ?
C32 C34 H34B 109.5 . . ?
H34A C34 H34B 109.5 . . ?
C32 C34 H34C 109.5 . . ?
H34A C34 H34C 109.5 . . ?
H34B C34 H34C 109.5 . . ?
C101 B101 C109 104.9(2) . . ?
C101 B101 C117 112.3(2) . . ?
C109 B101 C117 112.3(2) . . ?
C101 B101 C125 112.6(2) . . ?
C109 B101 C125 110.5(2) . . ?
C117 B101 C125 104.5(2) . . ?
C102 C101 C106 115.2(2) . . ?
C102 C101 B101 121.9(2) . . ?
C106 C101 B101 122.4(2) . . ?
C103 C102 C101 122.6(3) . . ?
C103 C102 H102 118.7 . . ?
C101 C102 H102 118.7 . . ?
C104 C103 C102 120.7(3) . . ?
C104 C103 C107 120.0(3) . . ?
C102 C103 C107 119.3(3) . . ?
C103 C104 C105 118.1(3) . . ?
C103 C104 H104 120.9 . . ?
C105 C104 H104 120.9 . . ?
C104 C105 C106 121.0(3) . . ?
C104 C105 C108 118.8(3) . . ?
C106 C105 C108 120.2(3) . . ?
C105 C106 C101 122.3(3) . . ?
C105 C106 H106 118.8 . . ?
C101 C106 H106 118.8 . . ?
F4A C107 F6A 105.5(15) . . ?
F5 C107 F4 108.9(9) . . ?
F5 C107 F6 100.2(8) . . ?
F4 C107 F6 103.7(11) . . ?
F4A C107 F5A 103.4(16) . . ?
F6A C107 F5A 115.3(16) . . ?
F5 C107 C103 115.1(6) . . ?
F4A C107 C103 110.8(8) . . ?
F6A C107 C103 110.7(10) . . ?
F4 C107 C103 113.9(6) . . ?
F6 C107 C103 113.7(6) . . ?
F5A C107 C103 110.8(8) . . ?
F2A C108 F1A 116.9(13) . . ?
F3 C108 F2 106.3(4) . . ?
F3 C108 F1 103.9(4) . . ?
F2 C108 F1 100.8(4) . . ?
F2A C108 F3A 108.4(12) . . ?
F1A C108 F3A 102.8(15) . . ?
F2A C108 C105 113.9(5) . . ?
F1A C108 C105 107.3(6) . . ?
F3 C108 C105 116.5(3) . . ?
F2 C108 C105 114.6(3) . . ?
F1 C108 C105 113.0(3) . . ?
F3A C108 C105 106.6(5) . . ?
C110 C109 C114 115.6(2) . . ?
C110 C109 B101 123.0(2) . . ?
C114 C109 B101 121.1(2) . . ?
C111 C110 C109 122.4(3) . . ?
C111 C110 H110 118.8 . . ?
C109 C110 H110 118.8 . . ?
C112 C111 C110 120.4(3) . . ?
C112 C111 C115 120.3(3) . . ?
C110 C111 C115 119.3(3) . . ?
C113 C112 C111 118.4(3) . . ?
C113 C112 H112 120.8 . . ?
C111 C112 H112 120.8 . . ?
C112 C113 C114 120.7(3) . . ?
C112 C113 C116 119.4(3) . . ?
C114 C113 C116 119.9(3) . . ?
C113 C114 C109 122.5(3) . . ?
C113 C114 H114 118.8 . . ?
C109 C114 H114 118.8 . . ?
F10 C115 F11 108.3(3) . . ?
F10 C115 F12 104.9(3) . . ?
F11 C115 F12 105.3(3) . . ?
F10 C115 C111 112.9(3) . . ?
F11 C115 C111 113.2(3) . . ?
F12 C115 C111 111.6(3) . . ?
F7 C116 F9 106.5(3) . . ?
F7 C116 F8 106.3(4) . . ?
F9 C116 F8 103.7(3) . . ?
F8A C116 F9A 114(3) . . ?
F8A C116 F7A 104(3) . . ?
F9A C116 F7A 103(2) . . ?
F8A C116 C113 118.9(19) . . ?
F7 C116 C113 113.8(3) . . ?
F9 C116 C113 113.7(3) . . ?
F8 C116 C113 112.1(3) . . ?
F9A C116 C113 105.3(12) . . ?
F7A C116 C113 109.8(11) . . ?
C118 C117 C122 115.4(2) . . ?
C118 C117 B101 122.9(2) . . ?
C122 C117 B101 121.4(2) . . ?
C119 C118 C117 122.1(3) . . ?
C119 C118 H118 119.0 . . ?
C117 C118 H118 119.0 . . ?
C120 C119 C118 121.0(3) . . ?
C120 C119 C123 119.3(3) . . ?
C118 C119 C123 119.6(3) . . ?
C121 C120 C119 118.2(3) . . ?
C121 C120 H120 120.9 . . ?
C119 C120 H120 120.9 . . ?
C120 C121 C122 121.1(3) . . ?
C120 C121 C124 119.9(3) . . ?
C122 C121 C124 119.0(3) . . ?
C121 C122 C117 122.2(3) . . ?
C121 C122 H122 118.9 . . ?
C117 C122 H122 118.9 . . ?
F15A C123 F13A 120.4(11) . . ?
F15 C123 F13 101.6(5) . . ?
F15 C123 F14 107.7(5) . . ?
F13 C123 F14 103.2(4) . . ?
F15A C123 F14A 97.9(14) . . ?
F13A C123 F14A 98.5(12) . . ?
F15A C123 C119 116.4(9) . . ?
F13A C123 C119 111.3(6) . . ?
F15 C123 C119 114.3(3) . . ?
F13 C123 C119 114.2(3) . . ?
F14 C123 C119 114.5(4) . . ?
F14A C123 C119 108.7(7) . . ?
F17A C124 F16A 110.9(9) . . ?
F18 C124 F16 113.8(11) . . ?
F18 C124 F17 106.1(7) . . ?
F16 C124 F17 98.0(9) . . ?
F17A C124 F18A 101.8(7) . . ?
F16A C124 F18A 99.5(7) . . ?
F18 C124 C121 116.6(6) . . ?
F17A C124 C121 117.0(5) . . ?
F16A C124 C121 114.3(6) . . ?
F16 C124 C121 113.1(7) . . ?
F17 C124 C121 106.9(6) . . ?
F18A C124 C121 111.2(5) . . ?
C130 C125 C126 115.5(2) . . ?
C130 C125 B101 121.8(2) . . ?
C126 C125 B101 122.7(2) . . ?
C127 C126 C125 122.1(2) . . ?
C127 C126 H126 118.9 . . ?
C125 C126 H126 118.9 . . ?
C128 C127 C126 121.0(3) . . ?
C128 C127 C131 119.9(3) . . ?
C126 C127 C131 119.1(2) . . ?
C129 C128 C127 118.1(3) . . ?
C129 C128 H128 120.9 . . ?
C127 C128 H128 120.9 . . ?
C128 C129 C130 120.7(3) . . ?
C128 C129 C132 119.3(3) . . ?
C130 C129 C132 120.0(3) . . ?
C129 C130 C125 122.5(3) . . ?
C129 C130 H130 118.7 . . ?
C125 C130 H130 118.7 . . ?
F20 C131 F19 107.2(3) . . ?
F20 C131 F21 106.3(3) . . ?
F19 C131 F21 105.0(3) . . ?
F20 C131 C127 113.0(3) . . ?
F19 C131 C127 113.0(3) . . ?
F21 C131 C127 111.8(3) . . ?
F22A C132 F24A 110.6(13) . . ?
F23 C132 F22 107.5(10) . . ?
F23 C132 F24 110.5(9) . . ?
F22 C132 F24 103.6(7) . . ?
F22A C132 F23A 101.2(10) . . ?
F24A C132 F23A 97.5(15) . . ?
F23 C132 C129 111.4(6) . . ?
F22A C132 C129 115.0(7) . . ?
F24A C132 C129 116.6(8) . . ?
F22 C132 C129 113.0(5) . . ?
F24 C132 C129 110.5(5) . . ?
F23A C132 C129 113.6(8) . . ?

loop_
_geom_bond_atom_site_label_1
_geom_bond_atom_site_label_2
_geom_bond_distance
_geom_bond_site_symmetry_2
_geom_bond_publ_flag
Co1 C1 1.773(3) . ?
Co1 N3 1.847(2) . ?
Co1 N1 1.919(2) . ?
Co1 N2 1.920(2) . ?
N1 C2 1.300(3) . ?
N1 C11 1.449(3) . ?
N2 C8 1.307(3) . ?
N2 C23 1.445(4) . ?
N3 C3 1.343(3) . ?
N3 C7 1.346(3) . ?
C1 O1 1.129(4) . ?
C2 C3 1.473(4) . ?
C2 C9 1.486(4) . ?
C3 C4 1.387(4) . ?
C4 C5 1.390(4) . ?
C4 H4 0.9500 . ?
C5 C6 1.384(4) . ?
C5 H5 0.9500 . ?
C6 C7 1.385(4) . ?
C6 H6 0.9500 . ?
C7 C8 1.462(4) . ?
C8 C10 1.489(4) . ?
C9 H9A 0.9800 . ?
C9 H9B 0.9800 . ?
C9 H9C 0.9800 . ?
C10 H10A 0.9800 . ?
C10 H10B 0.9800 . ?
C10 H10C 0.9800 . ?
C11 C16 1.388(4) . ?
C11 C12 1.399(4) . ?
C12 C13 1.392(5) . ?
C12 C17 1.503(5) . ?
C13 C14 1.346(7) . ?
C13 H13 0.9500 . ?
C14 C15 1.385(7) . ?
C14 H14 0.9500 . ?
C15 C16 1.405(5) . ?
C15 H15 0.9500 . ?
C16 C20 1.514(5) . ?
C17 C18 1.529(5) . ?
C17 C19 1.532(6) . ?
C17 H17 1.0000 . ?
C18 H18A 0.9800 . ?
C18 H18B 0.9800 . ?
C18 H18C 0.9800 . ?
C19 H19A 0.9800 . ?
C19 H19B 0.9800 . ?
C19 H19C 0.9800 . ?
C20 C21 1.495(7) . ?
C20 C22 1.508(6) . ?
C20 H20 1.0000 . ?
C21 H21A 0.9800 . ?
C21 H21B 0.9800 . ?
C21 H21C 0.9800 . ?
C22 H22A 0.9800 . ?
C22 H22B 0.9800 . ?
C22 H22C 0.9800 . ?
C23 C24 1.401(4) . ?
C23 C28 1.402(4) . ?
C24 C25 1.389(4) . ?
C24 C29 1.518(4) . ?
C25 C26 1.376(5) . ?
C25 H25 0.9500 . ?
C26 C27 1.389(5) . ?
C26 H26 0.9500 . ?
C27 C28 1.389(4) . ?
C27 H27 0.9500 . ?
C28 C32 1.520(4) . ?
C29 C31 1.522(5) . ?
C29 C30 1.529(5) . ?
C29 H29 1.0000 . ?
C30 H30A 0.9800 . ?
C30 H30B 0.9800 . ?
C30 H30C 0.9800 . ?
C31 H31A 0.9800 . ?
C31 H31B 0.9800 . ?
C31 H31C 0.9800 . ?
C32 C33 1.519(5) . ?
C32 C34 1.519(5) . ?
C32 H32 1.0000 . ?
C33 H33A 0.9800 . ?
C33 H33B 0.9800 . ?
C33 H33C 0.9800 . ?
C34 H34A 0.9800 . ?
C34 H34B 0.9800 . ?
C34 H34C 0.9800 . ?
B101 C101 1.632(4) . ?
B101 C109 1.633(4) . ?
B101 C117 1.646(4) . ?
B101 C125 1.647(4) . ?
C101 C102 1.399(4) . ?
C101 C106 1.400(4) . ?
C102 C103 1.387(4) . ?
C102 H102 0.9500 . ?
C103 C104 1.380(4) . ?
C103 C107 1.495(5) . ?
C104 C105 1.381(4) . ?
C104 H104 0.9500 . ?
C105 C106 1.384(4) . ?
C105 C108 1.493(4) . ?
C106 H106 0.9500 . ?
C107 F5 1.294(10) . ?
C107 F4A 1.301(16) . ?
C107 F6A 1.31(2) . ?
C107 F4 1.314(13) . ?
C107 F6 1.336(13) . ?
C107 F5A 1.344(17) . ?
C108 F2A 1.131(8) . ?
C108 F1A 1.272(11) . ?
C108 F3 1.288(4) . ?
C108 F2 1.338(5) . ?
C108 F1 1.390(5) . ?
C108 F3A 1.408(12) . ?
C109 C110 1.395(4) . ?
C109 C114 1.401(4) . ?
C110 C111 1.391(4) . ?
C110 H110 0.9500 . ?
C111 C112 1.388(4) . ?
C111 C115 1.494(4) . ?
C112 C113 1.380(4) . ?
C112 H112 0.9500 . ?
C113 C114 1.384(4) . ?
C113 C116 1.492(4) . ?
C114 H114 0.9500 . ?
C115 F10 1.316(4) . ?
C115 F11 1.324(4) . ?
C115 F12 1.354(5) . ?
C116 F8A 1.14(4) . ?
C116 F7 1.317(5) . ?
C116 F9 1.324(4) . ?
C116 F8 1.338(5) . ?
C116 F9A 1.34(4) . ?
C116 F7A 1.37(4) . ?
C117 C118 1.401(4) . ?
C117 C122 1.405(4) . ?
C118 C119 1.392(4) . ?
C118 H118 0.9500 . ?
C119 C120 1.382(4) . ?
C119 C123 1.484(5) . ?
C120 C121 1.374(4) . ?
C120 H120 0.9500 . ?
C121 C122 1.389(4) . ?
C121 C124 1.492(5) . ?
C122 H122 0.9500 . ?
C123 F15A 1.21(3) . ?
C123 F13A 1.289(19) . ?
C123 F15 1.292(6) . ?
C123 F13 1.313(5) . ?
C123 F14 1.315(6) . ?
C123 F14A 1.36(2) . ?
C124 F18 1.184(10) . ?
C124 F17A 1.287(8) . ?
C124 F16A 1.289(10) . ?
C124 F16 1.313(13) . ?
C124 F17 1.406(9) . ?
C124 F18A 1.433(12) . ?
C125 C130 1.400(4) . ?
C125 C126 1.402(4) . ?
C126 C127 1.389(4) . ?
C126 H126 0.9500 . ?
C127 C128 1.384(4) . ?
C127 C131 1.496(4) . ?
C128 C129 1.381(4) . ?
C128 H128 0.9500 . ?
C129 C130 1.389(4) . ?
C129 C132 1.496(4) . ?
C130 H130 0.9500 . ?
C131 F20 1.328(4) . ?
C131 F19 1.335(4) . ?
C131 F21 1.344(4) . ?
C132 F23 1.263(9) . ?
C132 F22A 1.275(13) . ?
C132 F24A 1.286(15) . ?
C132 F22 1.305(8) . ?
C132 F24 1.320(9) . ?
C132 F23A 1.351(14) . ?
